data_1562962
loop_
_publ_author_name
'Tan, Jing'
'Wu, Bing'
'Chen, Tingting'
'Fan, Chen'
'Zhao, Jiannan'
'Xiong, Chaodong'
'Feng, Chunlan'
'Xiao, Ruoxuan'
'Ding, Chunyong'
'Tang, Wei'
'Zhang, Ao'

_publ_section_title
;
 Synthesis and Pharmacological Evaluation of Tetrahydro-\g-carboline
 Derivatives as Potent Anti-inflammatory Agents Targeting Cyclic GMP--AMP
 Synthase
;
_journal_name_full 'Journal of Medicinal Chemistry'
_journal_paper_doi 10.1021/acs.jmedchem.1c00398
_journal_year 2021
_chemical_formula_moiety 'C21 H17 Cl2 N3 O2'
_chemical_formula_sum 'C21 H17 Cl2 N3 O2'
_chemical_formula_weight 414.27
_space_group_crystal_system monoclinic
_space_group_IT_number 15
_space_group_name_Hall '-C 2yc'
_space_group_name_H-M_alt 'C 1 2/c 1'
_atom_sites_solution_hydrogens geom
_atom_sites_solution_primary dual
_audit_creation_date 2019-11-08
_audit_creation_method
;
Olex2 1.2
(compiled 2018.05.29 svn.r3508 for OlexSys, GUI svn.r5506)
;
_cell_angle_alpha 90
_cell_angle_beta 120.196(7)
_cell_angle_gamma 90
_cell_formula_units_Z 8
_cell_length_a 19.6265(18)
_cell_length_b 12.6274(14)
_cell_length_c 17.4555(17)
_cell_measurement_reflns_used 5427
_cell_measurement_temperature 170
_cell_measurement_theta_max 27.503
_cell_measurement_theta_min 2.402
_cell_volume 3739.0(7)
_computing_cell_refinement 'SAINT V8.38A (?, 2016)'
_computing_data_reduction 'SAINT V8.38A (?, 2016)'
_computing_molecular_graphics 'Olex2 (Dolomanov et al., 2009)'
_computing_publication_material 'Olex2 (Dolomanov et al., 2009)'
_computing_structure_refinement 'ShelXL (Sheldrick, 2015)'
_computing_structure_solution 'ShelXT (Sheldrick, 2015)'
_diffrn_ambient_temperature 170.0
_diffrn_measured_fraction_theta_full 0.999
_diffrn_measured_fraction_theta_max 0.996
_diffrn_measurement_device_type 'bruker d8 venture'
_diffrn_measurement_method '\f and \w scans'
_diffrn_radiation_type MoK\a
_diffrn_radiation_wavelength 0.71073
_diffrn_reflns_av_R_equivalents 0.0535
_diffrn_reflns_av_unetI/netI 0.0446
_diffrn_reflns_Laue_measured_fraction_full 0.999
_diffrn_reflns_Laue_measured_fraction_max 0.996
_diffrn_reflns_limit_h_max 25
_diffrn_reflns_limit_h_min -24
_diffrn_reflns_limit_k_max 16
_diffrn_reflns_limit_k_min -16
_diffrn_reflns_limit_l_max 22
_diffrn_reflns_limit_l_min -22
_diffrn_reflns_number 22198
_diffrn_reflns_point_group_measured_fraction_full 0.999
_diffrn_reflns_point_group_measured_fraction_max 0.996
_diffrn_reflns_theta_full 25.242
_diffrn_reflns_theta_max 27.511
_diffrn_reflns_theta_min 2.401
_diffrn_standards_number 0
_exptl_absorpt_coefficient_mu 0.371
_exptl_absorpt_correction_T_max 0.7456
_exptl_absorpt_correction_T_min 0.7090
_exptl_absorpt_correction_type multi-scan
_exptl_absorpt_process_details
'SADABS-2016/2 (Bruker,2016/2) was used for absorption correction. wR2(int) was 0.0614 before and 0.0520 after correction. The Ratio of minimum to maximum transmission is 0.9509. The \l/2 correction factor is Not present.'
_exptl_crystal_colour colourless
_exptl_crystal_colour_primary colourless
_exptl_crystal_density_diffrn 1.472
_exptl_crystal_description needle
_exptl_crystal_F_000 1712
_exptl_crystal_size_max 0.08
_exptl_crystal_size_mid 0.05
_exptl_crystal_size_min 0.02
_refine_diff_density_max 0.302
_refine_diff_density_min -0.408
_refine_diff_density_rms 0.057
_refine_ls_extinction_method none
_refine_ls_goodness_of_fit_ref 1.048
_refine_ls_hydrogen_treatment constr
_refine_ls_matrix_type full
_refine_ls_number_parameters 254
_refine_ls_number_reflns 4286
_refine_ls_number_restraints 0
_refine_ls_restrained_S_all 1.048
_refine_ls_R_factor_all 0.0698
_refine_ls_R_factor_gt 0.0432
_refine_ls_shift/su_max 0.000
_refine_ls_shift/su_mean 0.000
_refine_ls_structure_factor_coef Fsqd
_refine_ls_weighting_details 'w=1/[\s^2^(Fo^2^)+(0.0345P)^2^+4.8295P] where P=(Fo^2^+2Fc^2^)/3'
_refine_ls_weighting_scheme calc
_refine_ls_wR_factor_gt 0.0880
_refine_ls_wR_factor_ref 0.0984
_reflns_Friedel_coverage 0.000
_reflns_number_gt 3096
_reflns_number_total 4286
_reflns_threshold_expression 'I > 2\s(I)'
_cod_data_source_file jm1c00398_si_006.cif
_cod_data_source_block 220191122_0m
_cod_database_code 1562962
_shelx_shelxl_version_number 2018/3
_shelx_space_group_comment
;
The symmetry employed for this shelxl refinement is uniquely defined
by the following loop, which should always be used as a source of
symmetry information in preference to the above space-group names.
They are only intended as comments.
;
_shelx_estimated_absorpt_t_max 0.993
_shelx_estimated_absorpt_t_min 0.971
_olex2_refinement_description
;
1. Fixed Uiso
 At 1.2 times of:
  All C(H) groups, All C(H,H) groups, All N(H) groups
 At 1.5 times of:
  All O(H) groups
2.a Secondary CH2 refined with riding coordinates:
 C9(H9a,H9b), C10(H10a,H10b), C13(H13a,H13b), C11(H11a,H11b)
2.b Aromatic/amide H refined with riding coordinates:
 N3(H3), C15(H15), C5(H5), C18(H18), C6(H6), C21(H21), C20(H20), C19(H19)
2.c Idealised tetrahedral OH refined as rotating group:
 O2(H2)
;
_olex2_submission_special_instructions 'No special instructions were received'

loop_
_space_group_symop_operation_xyz
'x, y, z'
'-x, y, -z+1/2'
'x+1/2, y+1/2, z'
'-x+1/2, y+1/2, -z+1/2'
'-x, -y, -z'
'x, -y, z-1/2'
'-x+1/2, -y+1/2, -z'
'x+1/2, -y+1/2, z-1/2'

loop_
_atom_site_label
_atom_site_type_symbol
_atom_site_fract_x
_atom_site_fract_y
_atom_site_fract_z
_atom_site_U_iso_or_equiv
_atom_site_adp_type
_atom_site_occupancy
_atom_site_site_symmetry_order
_atom_site_calc_flag
_atom_site_refinement_flags_posn
_atom_site_refinement_flags_adp
_atom_site_refinement_flags_occupancy
_atom_site_disorder_assembly
_atom_site_disorder_group
Cl2 Cl 0.15121(4) 0.34692(5) 0.42538(4) 0.03728(16) Uani 1 1 d . . . . .
Cl1 Cl 0.09631(4) 0.58162(5) 0.43463(4) 0.04003(17) Uani 1 1 d . . . . .
O1 O 0.10307(8) 0.15792(12) 0.87825(9) 0.0232(3) Uani 1 1 d . . . . .
O2 O 0.13656(13) -0.02425(13) 0.95412(10) 0.0448(5) Uani 1 1 d . . . . .
H2 H 0.148429 -0.085203 0.976280 0.067 Uiso 1 1 calc GR . . . .
N2 N 0.10107(10) 0.10702(13) 0.75325(10) 0.0205(4) Uani 1 1 d . . . . .
N1 N 0.15914(10) 0.20320(14) 0.57665(10) 0.0200(4) Uani 1 1 d . . . . .
N3 N 0.31337(10) 0.31997(14) 0.93465(10) 0.0224(4) Uani 1 1 d . . . . .
H3 H 0.330323 0.341113 0.989361 0.027 Uiso 1 1 calc R . . . .
C15 C 0.23643(12) 0.30204(17) 0.87229(12) 0.0218(4) Uani 1 1 d . . . . .
H15 H 0.193037 0.310484 0.881600 0.026 Uiso 1 1 calc R . . . .
C16 C 0.30995(11) 0.26772(15) 0.80985(12) 0.0175(4) Uani 1 1 d . . . . .
C14 C 0.23085(11) 0.27017(16) 0.79442(12) 0.0169(4) Uani 1 1 d . . . . .
C7 C 0.15590(11) 0.25192(16) 0.70645(12) 0.0169(4) Uani 1 1 d . . . . .
C12 C 0.11037(11) 0.08782(17) 0.83440(12) 0.0204(4) Uani 1 1 d . . . . .
C9 C 0.08644(11) 0.21442(16) 0.71789(12) 0.0188(4) Uani 1 1 d . . . . .
H9A H 0.080449 0.262675 0.758820 0.023 Uiso 1 1 calc R . . . .
H9B H 0.036917 0.216180 0.659910 0.023 Uiso 1 1 calc R . . . .
C8 C 0.16645(11) 0.16883(16) 0.65019(12) 0.0189(4) Uani 1 1 d . . . . .
C1 C 0.11268(13) 0.48870(17) 0.51565(13) 0.0254(5) Uani 1 1 d . . . . .
C4 C 0.13610(11) 0.34650(16) 0.64594(12) 0.0183(4) Uani 1 1 d . . . . .
C3 C 0.14345(11) 0.31379(16) 0.57404(12) 0.0190(4) Uani 1 1 d . . . . .
C10 C 0.17557(13) 0.05702(17) 0.67872(13) 0.0236(5) Uani 1 1 d . . . . .
H10A H 0.227182 0.046768 0.733330 0.028 Uiso 1 1 calc R . . . .
H10B H 0.173468 0.010490 0.631931 0.028 Uiso 1 1 calc R . . . .
C5 C 0.11659(12) 0.44949(17) 0.65254(13) 0.0224(4) Uani 1 1 d . . . . .
H5 H 0.112479 0.471587 0.702091 0.027 Uiso 1 1 calc R . . . .
C17 C 0.35981(12) 0.29995(16) 0.89883(12) 0.0195(4) Uani 1 1 d . . . . .
C18 C 0.44144(12) 0.30848(17) 0.93695(13) 0.0244(5) Uani 1 1 d . . . . .
H18 H 0.473729 0.331928 0.996311 0.029 Uiso 1 1 calc R . . . .
C13 C 0.12976(15) -0.02500(18) 0.87011(14) 0.0310(5) Uani 1 1 d . . . . .
H13A H 0.087346 -0.074024 0.830014 0.037 Uiso 1 1 calc R . . . .
H13B H 0.179854 -0.048475 0.874802 0.037 Uiso 1 1 calc R . . . .
C6 C 0.10303(13) 0.52048(18) 0.58563(14) 0.0265(5) Uani 1 1 d . . . . .
H6 H 0.087106 0.590943 0.587782 0.032 Uiso 1 1 calc R . . . .
C11 C 0.10830(13) 0.02845(17) 0.69637(13) 0.0252(5) Uani 1 1 d . . . . .
H11A H 0.058022 0.024270 0.639297 0.030 Uiso 1 1 calc R . . . .
H11B H 0.118713 -0.041951 0.725077 0.030 Uiso 1 1 calc R . . . .
C21 C 0.34475(12) 0.24027(17) 0.75936(13) 0.0229(4) Uani 1 1 d . . . . .
H21 H 0.313102 0.217733 0.699631 0.027 Uiso 1 1 calc R . . . .
C2 C 0.13442(12) 0.38538(18) 0.50919(12) 0.0232(5) Uani 1 1 d . . . . .
C20 C 0.42543(12) 0.24647(19) 0.79764(14) 0.0276(5) Uani 1 1 d . . . . .
H20 H 0.449252 0.226507 0.764027 0.033 Uiso 1 1 calc R . . . .
C19 C 0.47328(13) 0.28159(18) 0.88514(14) 0.0278(5) Uani 1 1 d . . . . .
H19 H 0.528617 0.286897 0.909009 0.033 Uiso 1 1 calc R . . . .

loop_
_atom_site_aniso_label
_atom_site_aniso_U_11
_atom_site_aniso_U_22
_atom_site_aniso_U_33
_atom_site_aniso_U_23
_atom_site_aniso_U_13
_atom_site_aniso_U_12
Cl2 0.0506(4) 0.0454(4) 0.0289(3) -0.0012(3) 0.0296(3) -0.0040(3)
Cl1 0.0516(4) 0.0356(4) 0.0379(3) 0.0144(3) 0.0263(3) -0.0012(3)
O1 0.0294(8) 0.0239(8) 0.0180(7) -0.0012(6) 0.0132(6) 0.0007(6)
O2 0.0919(15) 0.0227(9) 0.0255(8) 0.0027(7) 0.0337(9) -0.0013(10)
N2 0.0278(9) 0.0176(9) 0.0186(8) -0.0014(7) 0.0136(7) -0.0006(7)
N1 0.0204(8) 0.0222(10) 0.0181(8) -0.0036(7) 0.0103(7) -0.0020(7)
N3 0.0258(9) 0.0257(10) 0.0136(8) -0.0048(7) 0.0084(7) -0.0021(8)
C15 0.0231(10) 0.0239(11) 0.0195(10) -0.0027(8) 0.0115(8) -0.0012(9)
C16 0.0205(10) 0.0138(10) 0.0169(9) -0.0001(7) 0.0085(8) -0.0007(8)
C14 0.0202(9) 0.0160(10) 0.0149(9) -0.0002(7) 0.0091(7) 0.0006(8)
C7 0.0176(9) 0.0176(10) 0.0157(9) -0.0017(7) 0.0085(7) -0.0006(8)
C12 0.0187(10) 0.0242(11) 0.0176(9) -0.0009(8) 0.0087(8) -0.0044(9)
C9 0.0205(10) 0.0180(11) 0.0172(9) -0.0005(8) 0.0089(8) -0.0007(8)
C8 0.0176(9) 0.0221(11) 0.0167(9) -0.0037(8) 0.0085(7) -0.0020(8)
C1 0.0268(11) 0.0247(12) 0.0234(10) 0.0042(9) 0.0116(9) -0.0048(9)
C4 0.0169(9) 0.0211(11) 0.0166(9) -0.0012(8) 0.0084(7) -0.0035(8)
C3 0.0166(9) 0.0214(11) 0.0172(9) -0.0030(8) 0.0071(8) -0.0036(8)
C10 0.0310(11) 0.0204(11) 0.0211(10) -0.0030(8) 0.0143(9) 0.0031(9)
C5 0.0261(11) 0.0215(11) 0.0202(10) -0.0020(8) 0.0122(8) -0.0020(9)
C17 0.0243(10) 0.0159(11) 0.0177(9) 0.0016(8) 0.0100(8) 0.0005(8)
C18 0.0243(11) 0.0210(11) 0.0198(10) 0.0022(8) 0.0050(8) -0.0025(9)
C13 0.0502(15) 0.0219(12) 0.0228(11) 0.0003(9) 0.0198(10) -0.0037(11)
C6 0.0297(12) 0.0190(12) 0.0311(11) 0.0014(9) 0.0156(9) -0.0005(9)
C11 0.0385(13) 0.0198(11) 0.0191(10) -0.0041(8) 0.0157(9) -0.0039(10)
C21 0.0222(10) 0.0275(12) 0.0185(9) -0.0024(8) 0.0099(8) -0.0001(9)
C2 0.0257(11) 0.0306(13) 0.0163(9) -0.0017(8) 0.0128(8) -0.0045(9)
C20 0.0254(11) 0.0323(13) 0.0289(11) 0.0005(9) 0.0165(9) 0.0026(10)
C19 0.0189(10) 0.0274(13) 0.0322(11) 0.0046(9) 0.0092(9) -0.0003(9)

loop_
_atom_type_symbol
_atom_type_description
_atom_type_scat_dispersion_real
_atom_type_scat_dispersion_imag
_atom_type_scat_source
C C 0.0033 0.0016 'International Tables Vol C Tables 4.2.6.8 and 6.1.1.4'
H H 0.0000 0.0000 'International Tables Vol C Tables 4.2.6.8 and 6.1.1.4'
Cl Cl 0.1484 0.1585 'International Tables Vol C Tables 4.2.6.8 and 6.1.1.4'
N N 0.0061 0.0033 'International Tables Vol C Tables 4.2.6.8 and 6.1.1.4'
O O 0.0106 0.0060 'International Tables Vol C Tables 4.2.6.8 and 6.1.1.4'

loop_
_geom_angle_atom_site_label_1
_geom_angle_atom_site_label_2
_geom_angle_atom_site_label_3
_geom_angle
_geom_angle_site_symmetry_1
_geom_angle_site_symmetry_3
_geom_angle_publ_flag
C13 O2 H2 109.5 . . ?
C12 N2 C9 120.20(16) . . ?
C12 N2 C11 125.51(18) . . ?
C9 N2 C11 114.21(15) . . ?
C8 N1 C3 105.95(16) . . ?
C15 N3 H3 125.4 . . ?
C17 N3 H3 125.4 . . ?
C17 N3 C15 109.27(16) . . ?
N3 C15 H15 124.9 . . ?
N3 C15 C14 110.18(18) . . ?
C14 C15 H15 124.9 . . ?
C17 C16 C14 106.54(16) . . ?
C21 C16 C14 135.17(17) . . ?
C21 C16 C17 118.27(18) . . ?
C15 C14 C16 106.32(16) . . ?
C15 C14 C7 127.05(18) . . ?
C16 C14 C7 126.35(16) . . ?
C14 C7 C9 112.60(15) . . ?
C14 C7 C8 112.38(16) . . ?
C8 C7 C9 106.67(16) . . ?
C4 C7 C14 111.42(16) . . ?
C4 C7 C9 113.50(16) . . ?
C4 C7 C8 99.48(15) . . ?
O1 C12 N2 121.81(19) . . ?
O1 C12 C13 120.22(17) . . ?
N2 C12 C13 117.97(18) . . ?
N2 C9 C7 109.92(16) . . ?
N2 C9 H9A 109.7 . . ?
N2 C9 H9B 109.7 . . ?
C7 C9 H9A 109.7 . . ?
C7 C9 H9B 109.7 . . ?
H9A C9 H9B 108.2 . . ?
N1 C8 C7 115.24(18) . . ?
N1 C8 C10 126.12(18) . . ?
C10 C8 C7 118.32(16) . . ?
C6 C1 Cl1 118.05(17) . . ?
C6 C1 C2 121.66(19) . . ?
C2 C1 Cl1 120.29(16) . . ?
C3 C4 C7 106.76(17) . . ?
C5 C4 C7 132.30(17) . . ?
C5 C4 C3 120.91(18) . . ?
C4 C3 N1 112.29(17) . . ?
C2 C3 N1 126.92(18) . . ?
C2 C3 C4 120.78(19) . . ?
C8 C10 H10A 110.0 . . ?
C8 C10 H10B 110.0 . . ?
C8 C10 C11 108.67(17) . . ?
H10A C10 H10B 108.3 . . ?
C11 C10 H10A 110.0 . . ?
C11 C10 H10B 110.0 . . ?
C4 C5 H5 120.5 . . ?
C4 C5 C6 118.90(19) . . ?
C6 C5 H5 120.5 . . ?
N3 C17 C16 107.68(17) . . ?
N3 C17 C18 129.71(18) . . ?
C18 C17 C16 122.61(18) . . ?
C17 C18 H18 121.3 . . ?
C19 C18 C17 117.36(19) . . ?
C19 C18 H18 121.3 . . ?
O2 C13 C12 107.09(18) . . ?
O2 C13 H13A 110.3 . . ?
O2 C13 H13B 110.3 . . ?
C12 C13 H13A 110.3 . . ?
C12 C13 H13B 110.3 . . ?
H13A C13 H13B 108.6 . . ?
C1 C6 C5 120.1(2) . . ?
C1 C6 H6 120.0 . . ?
C5 C6 H6 120.0 . . ?
N2 C11 C10 111.27(17) . . ?
N2 C11 H11A 109.4 . . ?
N2 C11 H11B 109.4 . . ?
C10 C11 H11A 109.4 . . ?
C10 C11 H11B 109.4 . . ?
H11A C11 H11B 108.0 . . ?
C16 C21 H21 120.5 . . ?
C20 C21 C16 119.04(18) . . ?
C20 C21 H21 120.5 . . ?
C1 C2 Cl2 121.95(16) . . ?
C3 C2 Cl2 120.53(17) . . ?
C3 C2 C1 117.51(18) . . ?
C21 C20 H20 119.2 . . ?
C21 C20 C19 121.5(2) . . ?
C19 C20 H20 119.2 . . ?
C18 C19 C20 121.1(2) . . ?
C18 C19 H19 119.4 . . ?
C20 C19 H19 119.4 . . ?

loop_
_geom_bond_atom_site_label_1
_geom_bond_atom_site_label_2
_geom_bond_distance
_geom_bond_site_symmetry_2
_geom_bond_publ_flag
Cl2 C2 1.723(2) . ?
Cl1 C1 1.739(2) . ?
O1 C12 1.225(2) . ?
O2 H2 0.8400 . ?
O2 C13 1.404(2) . ?
N2 C12 1.356(2) . ?
N2 C9 1.458(3) . ?
N2 C11 1.460(2) . ?
N1 C8 1.293(2) . ?
N1 C3 1.426(3) . ?
N3 H3 0.8800 . ?
N3 C15 1.365(3) . ?
N3 C17 1.363(3) . ?
C15 H15 0.9500 . ?
C15 C14 1.368(3) . ?
C16 C14 1.436(3) . ?
C16 C17 1.417(3) . ?
C16 C21 1.403(3) . ?
C14 C7 1.517(3) . ?
C7 C9 1.548(3) . ?
C7 C8 1.521(3) . ?
C7 C4 1.510(3) . ?
C12 C13 1.525(3) . ?
C9 H9A 0.9900 . ?
C9 H9B 0.9900 . ?
C8 C10 1.478(3) . ?
C1 C6 1.386(3) . ?
C1 C2 1.395(3) . ?
C4 C3 1.396(3) . ?
C4 C5 1.377(3) . ?
C3 C2 1.389(3) . ?
C10 H10A 0.9900 . ?
C10 H10B 0.9900 . ?
C10 C11 1.542(3) . ?
C5 H5 0.9500 . ?
C5 C6 1.388(3) . ?
C17 C18 1.396(3) . ?
C18 H18 0.9500 . ?
C18 C19 1.375(3) . ?
C13 H13A 0.9900 . ?
C13 H13B 0.9900 . ?
C6 H6 0.9500 . ?
C11 H11A 0.9900 . ?
C11 H11B 0.9900 . ?
C21 H21 0.9500 . ?
C21 C20 1.377(3) . ?
C20 H20 0.9500 . ?
C20 C19 1.403(3) . ?
C19 H19 0.9500 . ?
